data_7018640
loop_
_publ_author_name
'Dean, Rebecca K.'
'Fowler, Candace I.'
'Hasan, Kamrul'
'Kerman, Kagan'
'Kwong, Philip'
'Trudel, Simon'
'Leznoff, Daniel B.'
'Kraatz, Heinz-Bernard'
'Dawe, Louise N.'
'Kozak, Christopher M.'

_publ_section_title
;
 Magnetic, electrochemical and spectroscopic properties of iron(iii)
 amine-bis(phenolate) halide complexes.
;
_journal_issue 16
_journal_name_full 'Dalton transactions (Cambridge, England : 2003)'
_journal_page_first 4806
_journal_page_last 4816
_journal_paper_doi 10.1039/c2dt12242a
_journal_volume 41
_journal_year 2012
_chemical_formula_sum 'C29 H43 Br Fe N O4'
_chemical_formula_weight 605.40
_chemical_name_systematic
;
?
;
_space_group_IT_number 14
_symmetry_cell_setting monoclinic
_symmetry_Int_Tables_number 14
_symmetry_space_group_name_Hall '-P 2yn'
_symmetry_space_group_name_H-M 'P 1 21/n 1'
_atom_sites_solution_hydrogens geom
_atom_sites_solution_primary direct
_atom_sites_solution_secondary difmap
_audit_creation_method SHELXL-97
_cell_angle_alpha 90.00
_cell_angle_beta 95.852(2)
_cell_angle_gamma 90.00
_cell_formula_units_Z 4
_cell_length_a 9.9384(7)
_cell_length_b 24.9188(18)
_cell_length_c 12.5168(9)
_cell_measurement_reflns_used 10311
_cell_measurement_temperature 113(2)
_cell_measurement_theta_max 30.8042
_cell_measurement_theta_min 2.6299
_cell_volume 3083.7(4)
_computing_cell_refinement 'CrystalClear (Rigaku/MSC Inc., 2005)'
_computing_data_collection 'CrystalClear (Rigaku/MSC Inc., 2005)'
_computing_data_reduction 'CrystalClear (Rigaku/MSC Inc., 2005)'
_computing_molecular_graphics 'CrystalClear (Rigaku/MSC Inc., 2005)'
_computing_publication_material 'CrystalClear (Rigaku/MSC Inc., 2005)'
_computing_structure_refinement 'SHELXL-97 (Sheldrick, 1997)'
_computing_structure_solution 'SHELXS-97 (Sheldrick, 1990)'
_diffrn_ambient_temperature 113(2)
_diffrn_detector_area_resol_mean 14.63
_diffrn_measured_fraction_theta_full 0.991
_diffrn_measured_fraction_theta_max 0.991
_diffrn_measurement_device_type 'Rigaku Saturn'
_diffrn_measurement_method \w
_diffrn_radiation_monochromator graphite
_diffrn_radiation_source 'fine-focus sealed tube'
_diffrn_radiation_type MoK\a
_diffrn_radiation_wavelength 0.71070
_diffrn_reflns_av_R_equivalents 0.0207
_diffrn_reflns_av_sigmaI/netI 0.0181
_diffrn_reflns_limit_h_max 12
_diffrn_reflns_limit_h_min -9
_diffrn_reflns_limit_k_max 32
_diffrn_reflns_limit_k_min -26
_diffrn_reflns_limit_l_max 16
_diffrn_reflns_limit_l_min -15
_diffrn_reflns_number 28491
_diffrn_reflns_theta_full 27.50
_diffrn_reflns_theta_max 27.50
_diffrn_reflns_theta_min 2.63
_exptl_absorpt_coefficient_mu 1.816
_exptl_absorpt_correction_T_max 0.7890
_exptl_absorpt_correction_T_min 0.4904
_exptl_absorpt_correction_type numerical
_exptl_absorpt_process_details 'T. Higashi, 2000'
_exptl_crystal_colour Black
_exptl_crystal_density_diffrn 1.304
_exptl_crystal_density_method 'not measured'
_exptl_crystal_description Prism
_exptl_crystal_F_000 1268
_exptl_crystal_size_max 0.55
_exptl_crystal_size_mid 0.55
_exptl_crystal_size_min 0.19
_refine_diff_density_max 1.269
_refine_diff_density_min -0.597
_refine_diff_density_rms 0.090
_refine_ls_extinction_method none
_refine_ls_goodness_of_fit_ref 1.054
_refine_ls_hydrogen_treatment constr
_refine_ls_matrix_type full
_refine_ls_number_parameters 325
_refine_ls_number_reflns 7006
_refine_ls_number_restraints 0
_refine_ls_restrained_S_all 1.054
_refine_ls_R_factor_all 0.0540
_refine_ls_R_factor_gt 0.0504
_refine_ls_shift/su_max 0.001
_refine_ls_shift/su_mean 0.000
_refine_ls_structure_factor_coef Fsqd
_refine_ls_weighting_details 'calc w=1/[\s^2^(Fo^2^)+(0.0807P)^2^+3.8417P] where P=(Fo^2^+2Fc^2^)/3'
_refine_ls_weighting_scheme calc
_refine_ls_wR_factor_gt 0.1389
_refine_ls_wR_factor_ref 0.1425
_reflns_number_gt 6437
_reflns_number_total 7006
_reflns_threshold_expression >2sigma(I)
_cod_data_source_file c2dt12242a.txt
_cod_data_source_block 2b
_cod_depositor_comments
;
The following automatic conversions were performed:

'_exptl_absorpt_correction_type' value 'Numerical' changed to
'numerical' according to
/home/saulius/struct/CIF-dictionaries/cif_core.dic dictionary named
'cif_core.dic' version 2.4.1 from 2010-06-29.

Automatic conversion script
Id: cif_fix_values 1715 2011-07-08 13:25:40Z adriana 
;
_cod_database_code 7018640

loop_
_symmetry_equiv_pos_as_xyz
'x, y, z'
'-x+1/2, y+1/2, -z+1/2'
'-x, -y, -z'
'x-1/2, -y-1/2, z-1/2'

loop_
_atom_site_label
_atom_site_type_symbol
_atom_site_fract_x
_atom_site_fract_y
_atom_site_fract_z
_atom_site_U_iso_or_equiv
_atom_site_adp_type
_atom_site_occupancy
_atom_site_symmetry_multiplicity
_atom_site_calc_flag
_atom_site_refinement_flags
Br1 Br 0.40616(3) 0.239782(12) 0.86220(2) 0.03246(11) Uani 1 1 d .
Fe1 Fe 0.18847(4) 0.260159(14) 0.92447(3) 0.02232(12) Uani 1 1 d .
O1 O 0.20681(19) 0.33411(8) 0.92026(16) 0.0299(4) Uani 1 1 d .
O2 O 0.07441(18) 0.22831(8) 0.81634(15) 0.0264(4) Uani 1 1 d .
O3 O 0.2410(2) 0.21864(9) 1.06677(18) 0.0362(5) Uani 1 1 d .
O4 O 0.9008(16) -0.0007(7) 0.9182(13) 0.088(4) Uiso 0.25 1 d P
H42 H 0.8581 -0.0121 0.8993 0.105 Uiso 0.25 1 d P
H43 H 0.9637 -0.0132 0.9697 0.105 Uiso 0.25 1 d P
O5 O 0.9917(16) -0.0514(6) 0.9956(13) 0.087(4) Uiso 0.25 1 d P
H44 H 0.9853 -0.0846 0.9644 0.105 Uiso 0.25 1 d P
H45 H 1.0440 -0.0362 1.0380 0.105 Uiso 0.25 1 d P
N1 N 0.0099(2) 0.27048(9) 1.01650(18) 0.0250(4) Uani 1 1 d .
C1 C 0.1117(3) 0.37277(10) 0.9168(2) 0.0268(5) Uani 1 1 d .
C2 C 0.1113(3) 0.41554(11) 0.8427(2) 0.0298(6) Uani 1 1 d .
C3 C 0.2183(3) 0.41914(12) 0.7619(3) 0.0349(6) Uani 1 1 d .
C4 C 0.2080(3) 0.37026(13) 0.6867(3) 0.0395(7) Uani 1 1 d .
H1 H 0.1168 0.3684 0.6489 0.047 Uiso 1 1 calc R
H2 H 0.2263 0.3375 0.7289 0.047 Uiso 1 1 calc R
H3 H 0.2743 0.3737 0.6343 0.047 Uiso 1 1 calc R
C5 C 0.3604(3) 0.42189(14) 0.8221(3) 0.0429(7) Uani 1 1 d .
H4 H 0.3749 0.3907 0.8696 0.051 Uiso 1 1 calc R
H5 H 0.3693 0.4549 0.8649 0.051 Uiso 1 1 calc R
H6 H 0.4279 0.4218 0.7702 0.051 Uiso 1 1 calc R
C6 C 0.1977(4) 0.46961(14) 0.6917(3) 0.0512(9) Uani 1 1 d .
H7 H 0.2725 0.4730 0.6469 0.061 Uiso 1 1 calc R
H8 H 0.1953 0.5013 0.7378 0.061 Uiso 1 1 calc R
H9 H 0.1121 0.4667 0.6457 0.061 Uiso 1 1 calc R
C7 C 0.0085(3) 0.45371(11) 0.8448(2) 0.0325(6) Uani 1 1 d .
H10 H 0.0069 0.4830 0.7960 0.039 Uiso 1 1 calc R
C8 C -0.0919(3) 0.45110(11) 0.9147(2) 0.0329(6) Uani 1 1 d .
C9 C -0.2016(3) 0.49307(13) 0.9112(3) 0.0418(7) Uani 1 1 d .
H11 H -0.1610 0.5282 0.9291 0.050 Uiso 1 1 calc R
H12 H -0.2652 0.4839 0.9632 0.050 Uiso 1 1 calc R
H13 H -0.2497 0.4944 0.8389 0.050 Uiso 1 1 calc R
C10 C -0.0876(3) 0.40890(11) 0.9875(2) 0.0315(6) Uani 1 1 d .
H14 H -0.1544 0.4066 1.0365 0.038 Uiso 1 1 calc R
C11 C 0.0135(3) 0.36985(10) 0.9898(2) 0.0282(5) Uani 1 1 d .
C12 C 0.0191(3) 0.32427(11) 1.0694(2) 0.0295(5) Uani 1 1 d .
H15 H 0.1050 0.3265 1.1169 0.035 Uiso 1 1 calc R
H16 H -0.0562 0.3282 1.1148 0.035 Uiso 1 1 calc R
C13 C -0.1180(3) 0.26706(11) 0.9439(2) 0.0284(6) Uani 1 1 d .
H17 H -0.1196 0.2966 0.8909 0.034 Uiso 1 1 calc R
H18 H -0.1951 0.2725 0.9869 0.034 Uiso 1 1 calc R
C14 C -0.1375(3) 0.21495(10) 0.8845(2) 0.0253(5) Uani 1 1 d .
C15 C -0.2535(3) 0.18433(11) 0.8908(2) 0.0291(5) Uani 1 1 d .
H19 H -0.3182 0.1954 0.9372 0.035 Uiso 1 1 calc R
C16 C -0.2763(3) 0.13793(11) 0.8304(2) 0.0309(6) Uani 1 1 d .
C17 C -0.4019(3) 0.10401(13) 0.8372(3) 0.0390(7) Uani 1 1 d .
H20 H -0.4591 0.1207 0.8872 0.047 Uiso 1 1 calc R
H21 H -0.3754 0.0680 0.8629 0.047 Uiso 1 1 calc R
H22 H -0.4523 0.1014 0.7659 0.047 Uiso 1 1 calc R
C18 C -0.1792(3) 0.12316(11) 0.7629(2) 0.0298(5) Uani 1 1 d .
H23 H -0.1957 0.0921 0.7194 0.036 Uiso 1 1 calc R
C19 C -0.0588(3) 0.15148(11) 0.7556(2) 0.0255(5) Uani 1 1 d .
C20 C 0.0476(3) 0.13195(11) 0.6838(2) 0.0296(5) Uani 1 1 d .
C21 C 0.0018(4) 0.08074(14) 0.6222(3) 0.0433(8) Uani 1 1 d .
H24 H -0.0801 0.0883 0.5742 0.052 Uiso 1 1 calc R
H25 H -0.0173 0.0526 0.6733 0.052 Uiso 1 1 calc R
H26 H 0.0737 0.0686 0.5798 0.052 Uiso 1 1 calc R
C22 C 0.1789(3) 0.11858(13) 0.7544(3) 0.0354(6) Uani 1 1 d .
H27 H 0.1609 0.0907 0.8063 0.043 Uiso 1 1 calc R
H28 H 0.2127 0.1509 0.7928 0.043 Uiso 1 1 calc R
H29 H 0.2468 0.1056 0.7090 0.043 Uiso 1 1 calc R
C23 C 0.0735(3) 0.17497(13) 0.6010(3) 0.0380(7) Uani 1 1 d .
H30 H 0.1416 0.1620 0.5558 0.046 Uiso 1 1 calc R
H31 H 0.1064 0.2078 0.6381 0.046 Uiso 1 1 calc R
H32 H -0.0108 0.1827 0.5559 0.046 Uiso 1 1 calc R
C24 C -0.0391(2) 0.19830(10) 0.8187(2) 0.0242(5) Uani 1 1 d .
C25 C 0.0120(3) 0.22721(12) 1.0973(2) 0.0315(6) Uani 1 1 d .
H33 H -0.0539 0.2335 1.1438 0.027 Uiso 1 1 d .
H34 H -0.0094 0.1951 1.0555 0.027 Uiso 1 1 d .
C26 C 0.1505(3) 0.22064(13) 1.1527(2) 0.0369(6) Uani 1 1 d .
H35 H 0.1743 0.2517 1.2017 0.044 Uiso 1 1 calc R
C27 C 0.1761(4) 0.16715(15) 1.2131(3) 0.0463(8) Uani 1 1 d .
H36 H 0.1822 0.1728 1.2917 0.056 Uiso 1 1 calc R
H37 H 0.1026 0.1412 1.1923 0.056 Uiso 1 1 calc R
C28 C 0.3093(5) 0.1472(2) 1.1796(4) 0.0695(13) Uani 1 1 d .
H38 H 0.3755 0.1419 1.2433 0.083 Uiso 1 1 calc R
H39 H 0.2964 0.1125 1.1411 0.083 Uiso 1 1 calc R
C29 C 0.3569(4) 0.1877(2) 1.1097(4) 0.0694(14) Uani 1 1 d .
H40 H 0.4239 0.2112 1.1506 0.083 Uiso 1 1 calc R
H41 H 0.4005 0.1706 1.0507 0.083 Uiso 1 1 calc R

loop_
_atom_site_aniso_label
_atom_site_aniso_U_11
_atom_site_aniso_U_22
_atom_site_aniso_U_33
_atom_site_aniso_U_23
_atom_site_aniso_U_13
_atom_site_aniso_U_12
Br1 0.02132(16) 0.03911(19) 0.03794(19) -0.00348(11) 0.00786(11) 0.00409(10)
Fe1 0.0190(2) 0.0227(2) 0.0258(2) -0.00135(13) 0.00451(15) 0.00109(12)
O1 0.0267(9) 0.0252(9) 0.0394(11) -0.0020(8) 0.0116(8) 0.0006(7)
O2 0.0204(8) 0.0315(9) 0.0276(9) -0.0020(7) 0.0043(7) -0.0031(7)
O3 0.0256(10) 0.0426(12) 0.0402(11) 0.0136(9) 0.0028(8) 0.0067(9)
N1 0.0254(11) 0.0237(10) 0.0267(11) 0.0004(8) 0.0068(9) 0.0015(8)
C1 0.0266(12) 0.0210(11) 0.0336(13) -0.0042(10) 0.0068(10) 0.0006(9)
C2 0.0314(13) 0.0237(12) 0.0356(14) -0.0040(11) 0.0096(11) -0.0034(10)
C3 0.0370(15) 0.0318(14) 0.0379(15) 0.0022(12) 0.0141(12) -0.0041(12)
C4 0.0463(17) 0.0380(16) 0.0368(16) -0.0036(13) 0.0168(13) -0.0019(13)
C5 0.0387(16) 0.0431(17) 0.0497(18) -0.0033(14) 0.0180(14) -0.0119(13)
C6 0.061(2) 0.0401(18) 0.057(2) 0.0130(16) 0.0284(18) -0.0011(16)
C7 0.0365(15) 0.0238(12) 0.0378(15) 0.0009(11) 0.0066(12) 0.0003(11)
C8 0.0350(14) 0.0231(12) 0.0411(15) -0.0045(11) 0.0063(12) 0.0035(11)
C9 0.0415(17) 0.0312(14) 0.0537(19) -0.0003(13) 0.0108(14) 0.0095(13)
C10 0.0309(13) 0.0279(13) 0.0372(15) -0.0049(11) 0.0112(11) 0.0014(11)
C11 0.0301(13) 0.0229(12) 0.0328(14) -0.0040(10) 0.0085(11) -0.0016(10)
C12 0.0319(13) 0.0273(13) 0.0309(13) -0.0041(10) 0.0108(11) 0.0012(10)
C13 0.0224(12) 0.0258(12) 0.0376(15) -0.0010(11) 0.0064(11) 0.0044(9)
C14 0.0213(11) 0.0240(12) 0.0305(13) 0.0031(10) 0.0032(10) 0.0022(9)
C15 0.0198(11) 0.0298(13) 0.0388(15) 0.0041(11) 0.0083(10) 0.0034(10)
C16 0.0230(12) 0.0286(13) 0.0413(15) 0.0044(11) 0.0044(11) -0.0001(10)
C17 0.0281(14) 0.0343(15) 0.0565(19) -0.0025(14) 0.0138(13) -0.0071(12)
C18 0.0270(13) 0.0276(13) 0.0347(14) -0.0012(11) 0.0037(11) -0.0025(10)
C19 0.0228(11) 0.0274(12) 0.0264(12) -0.0005(10) 0.0035(9) 0.0007(9)
C20 0.0273(13) 0.0324(14) 0.0299(13) -0.0042(11) 0.0068(10) -0.0018(10)
C21 0.0413(17) 0.0445(18) 0.0465(18) -0.0184(14) 0.0161(14) -0.0114(14)
C22 0.0297(14) 0.0364(15) 0.0406(16) -0.0053(12) 0.0060(12) 0.0075(11)
C23 0.0406(16) 0.0422(16) 0.0326(15) 0.0006(13) 0.0099(12) -0.0005(13)
C24 0.0192(11) 0.0260(12) 0.0272(12) 0.0028(10) 0.0013(9) -0.0008(9)
C25 0.0321(14) 0.0315(13) 0.0325(14) 0.0050(11) 0.0117(11) 0.0005(11)
C26 0.0401(16) 0.0376(16) 0.0327(15) -0.0001(12) 0.0028(12) -0.0003(13)
C27 0.0481(19) 0.0501(19) 0.0401(17) 0.0171(15) 0.0016(14) 0.0043(15)
C28 0.080(3) 0.074(3) 0.057(2) 0.028(2) 0.022(2) 0.039(2)
C29 0.0356(18) 0.077(3) 0.096(3) 0.049(3) 0.010(2) 0.0199(19)

loop_
_atom_type_symbol
_atom_type_description
_atom_type_scat_dispersion_real
_atom_type_scat_dispersion_imag
_atom_type_scat_source
C C 0.0033 0.0016 'International Tables Vol C Tables 4.2.6.8 and 6.1.1.4'
H H 0.0000 0.0000 'International Tables Vol C Tables 4.2.6.8 and 6.1.1.4'
Br Br -0.2901 2.4595 'International Tables Vol C Tables 4.2.6.8 and 6.1.1.4'
Fe Fe 0.3463 0.8444 'International Tables Vol C Tables 4.2.6.8 and 6.1.1.4'
N N 0.0061 0.0033 'International Tables Vol C Tables 4.2.6.8 and 6.1.1.4'
O O 0.0106 0.0060 'International Tables Vol C Tables 4.2.6.8 and 6.1.1.4'

loop_
_geom_angle_atom_site_label_1
_geom_angle_atom_site_label_2
_geom_angle_atom_site_label_3
_geom_angle
O1 Fe1 O2 117.37(9)
O1 Fe1 O3 120.14(9)
O2 Fe1 O3 119.59(9)
O1 Fe1 N1 89.18(8)
O2 Fe1 N1 88.10(8)
O3 Fe1 N1 75.99(8)
O1 Fe1 Br1 96.06(6)
O2 Fe1 Br1 100.07(6)
O3 Fe1 Br1 90.98(6)
N1 Fe1 Br1 166.85(6)
C1 O1 Fe1 129.90(17)
C24 O2 Fe1 131.93(17)
C29 O3 C26 105.7(3)
C29 O3 Fe1 134.9(2)
C26 O3 Fe1 119.38(17)
O5 O4 H42 101.2
H42 O4 H43 125.4
H42 O4 H43 125.4
O4 O5 H44 113.6
H43 O5 H44 133.9
H43 O5 H44 133.9
O4 O5 H45 106.5
H43 O5 H45 84.7
H43 O5 H45 84.7
H44 O5 H45 136.4
C25 N1 C13 109.1(2)
C25 N1 C12 110.8(2)
C13 N1 C12 109.4(2)
C25 N1 Fe1 108.28(16)
C13 N1 Fe1 110.72(16)
C12 N1 Fe1 108.48(16)
O1 C1 C11 118.3(2)
O1 C1 C2 121.0(2)
C11 C1 C2 120.7(2)
C7 C2 C1 117.0(2)
C7 C2 C3 121.8(3)
C1 C2 C3 121.2(2)
C5 C3 C6 107.9(3)
C5 C3 C4 109.7(3)
C6 C3 C4 107.6(3)
C5 C3 C2 110.0(3)
C6 C3 C2 111.2(3)
C4 C3 C2 110.4(2)
C3 C4 H1 109.5
C3 C4 H2 109.5
H1 C4 H2 109.5
C3 C4 H3 109.5
H1 C4 H3 109.5
H2 C4 H3 109.5
C3 C5 H4 109.5
C3 C5 H5 109.5
H4 C5 H5 109.5
C3 C5 H6 109.5
H4 C5 H6 109.5
H5 C5 H6 109.5
C3 C6 H7 109.5
C3 C6 H8 109.5
H7 C6 H8 109.5
C3 C6 H9 109.5
H7 C6 H9 109.5
H8 C6 H9 109.5
C8 C7 C2 123.5(3)
C8 C7 H10 118.3
C2 C7 H10 118.3
C10 C8 C7 118.1(3)
C10 C8 C9 121.2(3)
C7 C8 C9 120.7(3)
C8 C9 H11 109.5
C8 C9 H12 109.5
H11 C9 H12 109.5
C8 C9 H13 109.5
H11 C9 H13 109.5
H12 C9 H13 109.5
C8 C10 C11 121.0(3)
C8 C10 H14 119.5
C11 C10 H14 119.5
C10 C11 C1 119.8(3)
C10 C11 C12 121.1(2)
C1 C11 C12 119.1(2)
N1 C12 C11 112.7(2)
N1 C12 H15 109.0
C11 C12 H15 109.0
N1 C12 H16 109.0
C11 C12 H16 109.0
H15 C12 H16 107.8
N1 C13 C14 114.3(2)
N1 C13 H17 108.7
C14 C13 H17 108.7
N1 C13 H18 108.7
C14 C13 H18 108.7
H17 C13 H18 107.6
C15 C14 C24 120.1(2)
C15 C14 C13 120.8(2)
C24 C14 C13 119.0(2)
C16 C15 C14 121.1(3)
C16 C15 H19 119.4
C14 C15 H19 119.4
C15 C16 C18 117.7(2)
C15 C16 C17 121.6(3)
C18 C16 C17 120.7(3)
C16 C17 H20 109.5
C16 C17 H21 109.5
H20 C17 H21 109.5
C16 C17 H22 109.5
H20 C17 H22 109.5
H21 C17 H22 109.5
C16 C18 C19 123.7(3)
C16 C18 H23 118.1
C19 C18 H23 118.1
C18 C19 C24 116.8(2)
C18 C19 C20 121.5(2)
C24 C19 C20 121.7(2)
C23 C20 C19 110.4(2)
C23 C20 C22 110.5(2)
C19 C20 C22 109.1(2)
C23 C20 C21 107.7(3)
C19 C20 C21 111.8(2)
C22 C20 C21 107.4(3)
C20 C21 H24 109.5
C20 C21 H25 109.5
H24 C21 H25 109.5
C20 C21 H26 109.5
H24 C21 H26 109.5
H25 C21 H26 109.5
C20 C22 H27 109.5
C20 C22 H28 109.5
H27 C22 H28 109.5
C20 C22 H29 109.5
H27 C22 H29 109.5
H28 C22 H29 109.5
C20 C23 H30 109.5
C20 C23 H31 109.5
H30 C23 H31 109.5
C20 C23 H32 109.5
H30 C23 H32 109.5
H31 C23 H32 109.5
O2 C24 C14 118.7(2)
O2 C24 C19 120.8(2)
C14 C24 C19 120.5(2)
N1 C25 C26 110.3(2)
N1 C25 H33 110.0
C26 C25 H33 113.8
N1 C25 H34 104.3
C26 C25 H34 107.7
H33 C25 H34 110.3
O3 C26 C25 105.6(2)
O3 C26 C27 104.3(3)
C25 C26 C27 115.0(3)
O3 C26 H35 110.5
C25 C26 H35 110.5
C27 C26 H35 110.5
C28 C27 C26 104.7(3)
C28 C27 H36 110.8
C26 C27 H36 110.8
C28 C27 H37 110.8
C26 C27 H37 110.8
H36 C27 H37 108.9
C29 C28 C27 106.7(3)
C29 C28 H38 110.4
C27 C28 H38 110.4
C29 C28 H39 110.4
C27 C28 H39 110.4
H38 C28 H39 108.6
O3 C29 C28 107.5(3)
O3 C29 H40 110.2
C28 C29 H40 110.2
O3 C29 H41 110.2
C28 C29 H41 110.2
H40 C29 H41 108.5

loop_
_geom_bond_atom_site_label_1
_geom_bond_atom_site_label_2
_geom_bond_distance
Br1 Fe1 2.4269(5)
Fe1 O1 1.8530(19)
Fe1 O2 1.8531(19)
Fe1 O3 2.080(2)
Fe1 N1 2.227(2)
O1 C1 1.347(3)
O2 C24 1.356(3)
O3 C29 1.444(4)
O3 C26 1.471(4)
O4 O5 1.78(2)
O4 H42 0.5448
O4 H43 0.9064
O4 H43 0.9064
O5 H43 1.0343
O5 H43 1.0343
O5 H44 0.9148
O5 H45 0.7991
N1 C25 1.477(3)
N1 C13 1.488(4)
N1 C12 1.494(3)
C1 C11 1.405(4)
C1 C2 1.413(4)
C2 C7 1.399(4)
C2 C3 1.542(4)
C3 C5 1.533(5)
C3 C6 1.536(4)
C3 C4 1.537(4)
C4 H1 0.9800
C4 H2 0.9800
C4 H3 0.9800
C5 H4 0.9800
C5 H5 0.9800
C5 H6 0.9800
C6 H7 0.9800
C6 H8 0.9800
C6 H9 0.9800
C7 C8 1.394(4)
C7 H10 0.9500
C8 C10 1.390(4)
C8 C9 1.507(4)
C9 H11 0.9800
C9 H12 0.9800
C9 H13 0.9800
C10 C11 1.397(4)
C10 H14 0.9500
C11 C12 1.508(4)
C12 H15 0.9900
C12 H16 0.9900
C13 C14 1.499(4)
C13 H17 0.9900
C13 H18 0.9900
C14 C15 1.392(4)
C14 C24 1.404(4)
C15 C16 1.387(4)
C15 H19 0.9500
C16 C18 1.395(4)
C16 C17 1.517(4)
C17 H20 0.9800
C17 H21 0.9800
C17 H22 0.9800
C18 C19 1.400(4)
C18 H23 0.9500
C19 C24 1.411(4)
C19 C20 1.535(4)
C20 C23 1.531(4)
C20 C22 1.536(4)
C20 C21 1.536(4)
C21 H24 0.9800
C21 H25 0.9800
C21 H26 0.9800
C22 H27 0.9800
C22 H28 0.9800
C22 H29 0.9800
C23 H30 0.9800
C23 H31 0.9800
C23 H32 0.9800
C25 C26 1.486(4)
C25 H33 0.9328
C25 H34 0.9671
C26 C27 1.541(4)
C26 H35 1.0000
C27 C28 1.513(5)
C27 H36 0.9900
C27 H37 0.9900
C28 C29 1.447(6)
C28 H38 0.9900
C28 H39 0.9900
C29 H40 0.9900
C29 H41 0.9900

loop_
_geom_torsion_atom_site_label_1
_geom_torsion_atom_site_label_2
_geom_torsion_atom_site_label_3
_geom_torsion_atom_site_label_4
_geom_torsion
O2 Fe1 O1 C1 55.4(2)
O3 Fe1 O1 C1 -105.3(2)
N1 Fe1 O1 C1 -32.0(2)
Br1 Fe1 O1 C1 160.0(2)
O1 Fe1 O2 C24 -119.6(2)
O3 Fe1 O2 C24 41.2(2)
N1 Fe1 O2 C24 -31.5(2)
Br1 Fe1 O2 C24 138.2(2)
O1 Fe1 O3 C29 -100.4(4)
O2 Fe1 O3 C29 99.4(4)
N1 Fe1 O3 C29 179.0(4)
Br1 Fe1 O3 C29 -2.8(4)
O1 Fe1 O3 C26 75.4(2)
O2 Fe1 O3 C26 -84.9(2)
N1 Fe1 O3 C26 -5.3(2)
Br1 Fe1 O3 C26 173.0(2)
O1 Fe1 N1 C25 -142.73(18)
O2 Fe1 N1 C25 99.85(18)
O3 Fe1 N1 C25 -21.31(18)
Br1 Fe1 N1 C25 -29.0(4)
O1 Fe1 N1 C13 97.68(17)
O2 Fe1 N1 C13 -19.74(17)
O3 Fe1 N1 C13 -140.91(18)
Br1 Fe1 N1 C13 -148.6(2)
O1 Fe1 N1 C12 -22.36(18)
O2 Fe1 N1 C12 -139.79(17)
O3 Fe1 N1 C12 99.05(18)
Br1 Fe1 N1 C12 91.4(3)
Fe1 O1 C1 C11 48.1(3)
Fe1 O1 C1 C2 -132.5(2)
O1 C1 C2 C7 179.8(2)
C11 C1 C2 C7 -0.9(4)
O1 C1 C2 C3 0.9(4)
C11 C1 C2 C3 -179.8(3)
C7 C2 C3 C5 121.6(3)
C1 C2 C3 C5 -59.5(4)
C7 C2 C3 C6 2.2(4)
C1 C2 C3 C6 -179.0(3)
C7 C2 C3 C4 -117.2(3)
C1 C2 C3 C4 61.7(4)
C1 C2 C7 C8 -0.6(4)
C3 C2 C7 C8 178.3(3)
C2 C7 C8 C10 1.4(4)
C2 C7 C8 C9 -178.8(3)
C7 C8 C10 C11 -0.8(4)
C9 C8 C10 C11 179.4(3)
C8 C10 C11 C1 -0.7(4)
C8 C10 C11 C12 179.4(3)
O1 C1 C11 C10 -179.2(2)
C2 C1 C11 C10 1.5(4)
O1 C1 C11 C12 0.7(4)
C2 C1 C11 C12 -178.6(2)
C25 N1 C12 C11 -178.4(2)
C13 N1 C12 C11 -58.0(3)
Fe1 N1 C12 C11 62.9(2)
C10 C11 C12 N1 120.9(3)
C1 C11 C12 N1 -59.0(3)
C25 N1 C13 C14 -59.6(3)
C12 N1 C13 C14 179.0(2)
Fe1 N1 C13 C14 59.5(3)
N1 C13 C14 C15 124.9(3)
N1 C13 C14 C24 -57.6(3)
C24 C14 C15 C16 -1.9(4)
C13 C14 C15 C16 175.6(3)
C14 C15 C16 C18 -0.2(4)
C14 C15 C16 C17 179.5(3)
C15 C16 C18 C19 2.2(4)
C17 C16 C18 C19 -177.6(3)
C16 C18 C19 C24 -1.9(4)
C16 C18 C19 C20 177.2(3)
C18 C19 C20 C23 121.6(3)
C24 C19 C20 C23 -59.4(3)
C18 C19 C20 C22 -116.8(3)
C24 C19 C20 C22 62.2(3)
C18 C19 C20 C21 1.8(4)
C24 C19 C20 C21 -179.2(3)
Fe1 O2 C24 C14 44.5(3)
Fe1 O2 C24 C19 -136.1(2)
C15 C14 C24 O2 -178.4(2)
C13 C14 C24 O2 4.0(4)
C15 C14 C24 C19 2.2(4)
C13 C14 C24 C19 -175.4(2)
C18 C19 C24 O2 -179.7(2)
C20 C19 C24 O2 1.2(4)
C18 C19 C24 C14 -0.3(4)
C20 C19 C24 C14 -179.4(2)
C13 N1 C25 C26 165.6(2)
C12 N1 C25 C26 -73.9(3)
Fe1 N1 C25 C26 45.0(3)
C29 O3 C26 C25 -153.0(3)
Fe1 O3 C26 C25 30.1(3)
C29 O3 C26 C27 -31.4(4)
Fe1 O3 C26 C27 151.8(2)
N1 C25 C26 O3 -48.2(3)
N1 C25 C26 C27 -162.6(3)
O3 C26 C27 C28 17.6(4)
C25 C26 C27 C28 132.7(3)
C26 C27 C28 C29 2.4(5)
C26 O3 C29 C28 34.1(5)
Fe1 O3 C29 C28 -149.8(3)
C27 C28 C29 O3 -22.2(6)
